data_4303126
loop_
_publ_author_name
'Eric C. Y. Tam'
'Nick C. Johnstone'
'Lorenzo Ferro'
'Peter B. Hitchcock'
'J. Robin Fulton'

_publ_section_title
;
Carbon Dioxide Activation by "Non-nucleophilic" Lead Alkoxides
;
_journal_name_full 'Inorganic Chemistry'
_journal_page_first 8971
_journal_page_last 8976
_journal_paper_doi 10.1021/ic900134f
_journal_volume 48
_journal_year 2009
_chemical_compound_source 'synthesis as described'
_chemical_formula_moiety 'C39 H53 N3 O2 Pb, C5 H12'
_chemical_formula_sum 'C44 H65 N3 O2 Pb'
_chemical_formula_weight 875.18
_chemical_name_systematic
;
 ?
;
_space_group_IT_number 2
_symmetry_cell_setting triclinic
_symmetry_Int_Tables_number 2
_symmetry_space_group_name_Hall '-P 1'
_symmetry_space_group_name_H-M 'P -1'
_atom_sites_solution_hydrogens geom
_atom_sites_solution_primary direct
_atom_sites_solution_secondary difmap
_audit_conform_dict_location ftp://ftp.iucr.org/pub/cif_core.dic
_audit_conform_dict_name cif_core.dic
_audit_conform_dict_version 2.2
_audit_creation_date 2007-05-03T10:12:12-00:00
_audit_creation_method 'WinGX routine CIF_UPDATE'
_cell_angle_alpha 102.146(1)
_cell_angle_beta 95.723(2)
_cell_angle_gamma 112.814(1)
_cell_formula_units_Z 2
_cell_length_a 11.5616(3)
_cell_length_b 11.6261(3)
_cell_length_c 18.2619(4)
_cell_measurement_reflns_used 12010
_cell_measurement_temperature 173(2)
_cell_measurement_theta_max 26.022
_cell_measurement_theta_min 3.395
_cell_measurement_wavelength 0.71073
_cell_volume 2166.78(10)
_computing_cell_refinement 'HKL Scalepack (Otwinowski & Minor 1997)'
_computing_data_collection 'Collect (Nonius BV, 1997-2000)'
_computing_data_reduction 'HKL Denzo and Scalepack (Otwinowski & Minor 1997)'
_computing_molecular_graphics 'Ortep-3 for Windows (Farrugia, 1997)'
_computing_publication_material 'WinGX publication routines (Farrugia, 1999)'
_computing_structure_refinement 'SHELXL-97 (Sheldrick, 1997)'
_computing_structure_solution 'SHELXS-97 (Sheldrick, 1997)'
_diffrn_ambient_temperature 173(2)
_diffrn_detector 'CCD plate'
_diffrn_measured_fraction_theta_full 0.994
_diffrn_measured_fraction_theta_max 0.994
_diffrn_measurement_device '95mm CCD camera on \k-goniostat'
_diffrn_measurement_device_type KappaCCD
_diffrn_measurement_method 'CCD rotation images, thick slices'
_diffrn_orient_matrix_type 'by Nonius Collect from scalepack cell'
_diffrn_orient_matrix_UB_11 -0.687574E-1
_diffrn_orient_matrix_UB_12 0.293916E-1
_diffrn_orient_matrix_UB_13 0.106433E-1
_diffrn_orient_matrix_UB_21 -0.606448E-1
_diffrn_orient_matrix_UB_22 -0.701363E-1
_diffrn_orient_matrix_UB_23 -0.453939E-1
_diffrn_orient_matrix_UB_31 -0.277637E-1
_diffrn_orient_matrix_UB_32 -0.601463E-1
_diffrn_orient_matrix_UB_33 0.331038E-1
_diffrn_radiation_monochromator graphite
_diffrn_radiation_probe x-ray
_diffrn_radiation_type MoK\a
_diffrn_radiation_wavelength 0.71073
_diffrn_reflns_av_R_equivalents 0.054
_diffrn_reflns_av_unetI/netI 0.0629
_diffrn_reflns_limit_h_max 11
_diffrn_reflns_limit_h_min -14
_diffrn_reflns_limit_k_max 14
_diffrn_reflns_limit_k_min -14
_diffrn_reflns_limit_l_max 22
_diffrn_reflns_limit_l_min -20
_diffrn_reflns_number 23224
_diffrn_reflns_theta_full 26.01
_diffrn_reflns_theta_max 26.01
_diffrn_reflns_theta_min 3.44
_diffrn_source 'Enraf Nonius FR590'
_exptl_absorpt_coefficient_mu 3.929
_exptl_absorpt_correction_T_max 0.6485
_exptl_absorpt_correction_T_min 0.4992
_exptl_absorpt_correction_type multi-scan
_exptl_absorpt_process_details
;
        [c.f. r.h. blessing, acta cryst. (1995), a51, 33-38]
;
_exptl_crystal_colour colourless
_exptl_crystal_density_diffrn 1.341
_exptl_crystal_density_method 'not measured'
_exptl_crystal_description prism
_exptl_crystal_F_000 896
_exptl_crystal_size_max 0.15
_exptl_crystal_size_mid 0.15
_exptl_crystal_size_min 0.1
_refine_diff_density_max 0.958
_refine_diff_density_min -1.404
_refine_diff_density_rms 0.124
_refine_ls_extinction_method none
_refine_ls_goodness_of_fit_ref 1.027
_refine_ls_hydrogen_treatment constr
_refine_ls_matrix_type full
_refine_ls_number_parameters 438
_refine_ls_number_reflns 8472
_refine_ls_number_restraints 7
_refine_ls_restrained_S_all 1.034
_refine_ls_R_factor_all 0.0565
_refine_ls_R_factor_gt 0.0406
_refine_ls_shift/su_max 0.002
_refine_ls_shift/su_mean 0
_refine_ls_structure_factor_coef Fsqd
_refine_ls_weighting_details 'calc w=1/[\s^2^(Fo^2^)+(0.0428P)^2^+1.9436P] where P=(Fo^2^+2Fc^2^)/3'
_refine_ls_weighting_scheme calc
_refine_ls_wR_factor_gt 0.0833
_refine_ls_wR_factor_ref 0.0901
_reflns_number_gt 7159
_reflns_number_total 8472
_reflns_threshold_expression >2sigma(I)
_cod_data_source_file ic900134f_si_002_4.cif
_cod_data_source_block (7)_may507
_cod_original_cell_volume 2166.78(9)
_cod_database_code 4303126

loop_
_symmetry_equiv_pos_as_xyz
'x, y, z'
'-x, -y, -z'

loop_
_atom_site_label
_atom_site_type_symbol
_atom_site_fract_x
_atom_site_fract_y
_atom_site_fract_z
_atom_site_U_iso_or_equiv
_atom_site_adp_type
_atom_site_occupancy
_atom_site_symmetry_multiplicity
_atom_site_calc_flag
_atom_site_refinement_flags
_atom_site_disorder_assembly
_atom_site_disorder_group
Pb Pb 0.137389(17) 0.083478(17) 0.210101(10) 0.02789(8) Uani 1 1 d . . .
O1 O -0.0760(4) -0.1568(4) 0.1749(2) 0.0481(10) Uani 1 1 d . . .
O2 O -0.0562(4) -0.2938(4) 0.2412(2) 0.0482(10) Uani 1 1 d . . .
N1 N 0.3086(4) 0.2365(4) 0.3068(2) 0.0306(9) Uani 1 1 d . . .
N2 N 0.3015(4) 0.0740(4) 0.1490(2) 0.0303(9) Uani 1 1 d . . .
N3 N 0.1079(4) -0.0949(4) 0.2584(2) 0.0322(10) Uani 1 1 d . . .
C1 C 0.4311(5) 0.2630(5) 0.3102(3) 0.0352(12) Uani 1 1 d . . .
C2 C 0.4830(5) 0.2099(5) 0.2535(3) 0.0368(12) Uani 1 1 d . . .
H2 H 0.5711 0.2295 0.2684 0.044 Uiso 1 1 calc R . .
C3 C 0.4266(5) 0.1325(5) 0.1783(3) 0.0351(12) Uani 1 1 d . . .
C4 C 0.5294(5) 0.3658(6) 0.3798(3) 0.0528(16) Uani 1 1 d . . .
H4A H 0.506 0.4388 0.394 0.079 Uiso 1 1 calc R . .
H4B H 0.6146 0.3965 0.3671 0.079 Uiso 1 1 calc R . .
H4C H 0.5302 0.3277 0.4228 0.079 Uiso 1 1 calc R . .
C5 C 0.5209(5) 0.1188(6) 0.1273(3) 0.0508(16) Uani 1 1 d . . .
H5A H 0.5055 0.0274 0.1103 0.076 Uiso 1 1 calc R . .
H5B H 0.6088 0.1701 0.1564 0.076 Uiso 1 1 calc R . .
H5C H 0.5085 0.1501 0.0826 0.076 Uiso 1 1 calc R . .
C6 C 0.2713(5) 0.3213(5) 0.3597(3) 0.0336(12) Uani 1 1 d . . .
C7 C 0.2554(6) 0.4224(5) 0.3356(3) 0.0425(14) Uani 1 1 d . . .
C8 C 0.2213(7) 0.5062(6) 0.3856(4) 0.0582(19) Uani 1 1 d . . .
H8 H 0.211 0.5754 0.3704 0.07 Uiso 1 1 calc R . .
C9 C 0.2025(7) 0.4909(6) 0.4562(3) 0.0584(18) Uani 1 1 d . . .
H9 H 0.1808 0.5503 0.4899 0.07 Uiso 1 1 calc R . .
C10 C 0.2146(6) 0.3902(5) 0.4788(3) 0.0462(15) Uani 1 1 d . . .
H10 H 0.1994 0.3793 0.5276 0.055 Uiso 1 1 calc R . .
C11 C 0.2490(5) 0.3033(5) 0.4311(3) 0.0345(12) Uani 1 1 d . . .
C12 C 0.2770(7) 0.4464(6) 0.2578(4) 0.0597(19) Uani 1 1 d . . .
H12 H 0.2883 0.3712 0.2266 0.072 Uiso 1 1 calc R . .
C13 C 0.1621(9) 0.4550(9) 0.2153(4) 0.091(3) Uani 1 1 d . . .
H13A H 0.1532 0.5322 0.2428 0.137 Uiso 1 1 calc R . .
H13B H 0.0844 0.3774 0.2119 0.137 Uiso 1 1 calc R . .
H13C H 0.1744 0.461 0.1637 0.137 Uiso 1 1 calc R . .
C14 C 0.3960(10) 0.5668(9) 0.2661(5) 0.104(3) Uani 1 1 d . . .
H14A H 0.4115 0.5755 0.2154 0.156 Uiso 1 1 calc R . .
H14B H 0.4691 0.5609 0.2945 0.156 Uiso 1 1 calc R . .
H14C H 0.3851 0.6425 0.2939 0.156 Uiso 1 1 calc R . .
C15 C 0.2591(6) 0.1924(5) 0.4584(3) 0.0410(13) Uani 1 1 d . . .
H15 H 0.2838 0.1399 0.4173 0.049 Uiso 1 1 calc R . .
C16 C 0.3625(7) 0.2416(7) 0.5318(3) 0.0600(18) Uani 1 1 d . . .
H16A H 0.4449 0.2986 0.5228 0.09 Uiso 1 1 calc R . .
H16B H 0.3703 0.1676 0.5457 0.09 Uiso 1 1 calc R . .
H16C H 0.3381 0.2899 0.5735 0.09 Uiso 1 1 calc R . .
C17 C 0.1314(6) 0.1045(6) 0.4726(4) 0.0599(17) Uani 1 1 d . . .
H17A H 0.1029 0.1553 0.5105 0.09 Uiso 1 1 calc R . .
H17B H 0.1412 0.0355 0.4918 0.09 Uiso 1 1 calc R . .
H17C H 0.0676 0.0659 0.4247 0.09 Uiso 1 1 calc R . .
C18 C 0.2594(5) 0.0098(5) 0.0681(3) 0.0327(12) Uani 1 1 d . . .
C19 C 0.2421(5) 0.0812(5) 0.0177(3) 0.0385(13) Uani 1 1 d . . .
C20 C 0.1977(5) 0.0181(6) -0.0601(3) 0.0462(15) Uani 1 1 d . . .
H20 H 0.184 0.0641 -0.0949 0.055 Uiso 1 1 calc R . .
C21 C 0.1737(6) -0.1102(7) -0.0869(3) 0.0513(16) Uani 1 1 d . . .
H21 H 0.1461 -0.1515 -0.1402 0.062 Uiso 1 1 calc R . .
C22 C 0.1893(6) -0.1790(6) -0.0373(3) 0.0457(14) Uani 1 1 d . . .
H22 H 0.1711 -0.268 -0.0569 0.055 Uiso 1 1 calc R . .
C23 C 0.2309(5) -0.1218(5) 0.0406(3) 0.0376(13) Uani 1 1 d . . .
C24 C 0.2680(6) 0.2252(6) 0.0453(3) 0.0489(15) Uani 1 1 d . . .
H24 H 0.2951 0.2535 0.1023 0.059 Uiso 1 1 calc R . .
C25 C 0.1482(7) 0.2449(8) 0.0247(4) 0.071(2) Uani 1 1 d . . .
H25A H 0.1657 0.336 0.046 0.106 Uiso 1 1 calc R . .
H25B H 0.0794 0.1901 0.0459 0.106 Uiso 1 1 calc R . .
H25C H 0.122 0.2212 -0.031 0.106 Uiso 1 1 calc R . .
C26 C 0.3759(8) 0.3097(8) 0.0123(6) 0.100(3) Uani 1 1 d . . .
H26A H 0.3519 0.2825 -0.0436 0.15 Uiso 1 1 calc R . .
H26B H 0.4544 0.3002 0.0284 0.15 Uiso 1 1 calc R . .
H26C H 0.3905 0.4006 0.0311 0.15 Uiso 1 1 calc R . .
C27 C 0.2449(6) -0.2029(6) 0.0938(3) 0.0496(16) Uani 1 1 d . . .
H27 H 0.2721 -0.1464 0.1475 0.06 Uiso 1 1 calc R . .
C28 C 0.1190(7) -0.3160(7) 0.0875(4) 0.0660(19) Uani 1 1 d . . .
H28A H 0.0509 -0.2858 0.0899 0.099 Uiso 1 1 calc R . .
H28B H 0.1253 -0.3544 0.1298 0.099 Uiso 1 1 calc R . .
H28C H 0.0991 -0.3813 0.0388 0.099 Uiso 1 1 calc R . .
C29 C 0.3489(7) -0.2519(7) 0.0771(4) 0.073(2) Uani 1 1 d . . .
H29A H 0.3609 -0.2972 0.1148 0.11 Uiso 1 1 calc R . .
H29B H 0.4298 -0.1779 0.0804 0.11 Uiso 1 1 calc R . .
H29C H 0.3219 -0.3115 0.0257 0.11 Uiso 1 1 calc R . .
C30 C 0.1837(5) -0.1141(5) 0.3167(3) 0.0336(12) Uani 1 1 d . . .
C31 C 0.1335(6) -0.1709(5) 0.3730(3) 0.0413(13) Uani 1 1 d . . .
H31 H 0.0439 -0.2044 0.3716 0.05 Uiso 1 1 calc R . .
C32 C 0.2157(7) -0.1784(6) 0.4321(3) 0.0536(17) Uani 1 1 d . . .
H32 H 0.1813 -0.2175 0.4703 0.064 Uiso 1 1 calc R . .
C33 C 0.3450(7) -0.1298(6) 0.4349(4) 0.0562(18) Uani 1 1 d . . .
H33 H 0.4001 -0.1343 0.4753 0.067 Uiso 1 1 calc R . .
C34 C 0.3949(6) -0.0743(6) 0.3789(4) 0.0526(16) Uani 1 1 d . . .
H34 H 0.4845 -0.0418 0.3804 0.063 Uiso 1 1 calc R . .
C35 C 0.3154(5) -0.0658(5) 0.3208(3) 0.0415(13) Uani 1 1 d . . .
H35 H 0.3512 -0.0263 0.283 0.05 Uiso 1 1 calc R . .
C36 C -0.0116(5) -0.1799(5) 0.2232(3) 0.0377(13) Uani 1 1 d . . .
C37 C -0.1894(7) -0.3844(6) 0.2066(4) 0.0615(18) Uani 1 1 d . . .
H37 H -0.2361 -0.3377 0.1861 0.074 Uiso 1 1 calc R . .
C38 C -0.2465(9) -0.4343(10) 0.2680(6) 0.130(4) Uani 1 1 d . . .
H38A H -0.2074 -0.4888 0.2836 0.195 Uiso 1 1 calc R . .
H38B H -0.3389 -0.4858 0.2496 0.195 Uiso 1 1 calc R . .
H38C H -0.2314 -0.3614 0.3118 0.195 Uiso 1 1 calc R . .
C39 C -0.1880(9) -0.4857(9) 0.1443(6) 0.143(5) Uani 1 1 d . . .
H39A H -0.137 -0.4458 0.1093 0.214 Uiso 1 1 calc R . .
H39B H -0.2759 -0.5422 0.1165 0.214 Uiso 1 1 calc R . .
H39C H -0.1503 -0.5371 0.1654 0.214 Uiso 1 1 calc R . .
C1S C -0.3549(13) -0.1194(12) 0.2505(7) 0.161(5) Uiso 1 1 d D . .
H1S1 H -0.3527 -0.2026 0.228 0.242 Uiso 1 1 calc R . .
H1S2 H -0.3645 -0.0782 0.2101 0.242 Uiso 1 1 calc R . .
H1S3 H -0.4274 -0.1339 0.2765 0.242 Uiso 1 1 calc R . .
C2S C -0.2303(17) -0.0312(16) 0.3082(11) 0.245(9) Uiso 1 1 d D . .
H2S1 H -0.2248 -0.0659 0.3528 0.294 Uiso 1 1 calc R . .
H2S2 H -0.1556 -0.0249 0.2843 0.294 Uiso 1 1 calc R . .
C3S C -0.232(2) 0.0887(16) 0.3306(14) 0.338(15) Uiso 1 1 d D . .
H3S1 H -0.2404 0.1059 0.3847 0.406 Uiso 1 1 calc R . .
H3S2 H -0.308 0.0873 0.2997 0.406 Uiso 1 1 calc R . .
C4S C -0.121(2) 0.1912(17) 0.3228(13) 0.284(11) Uiso 1 1 d D . .
H4S1 H -0.1142 0.1804 0.2684 0.341 Uiso 1 1 calc R . .
H4S2 H -0.043 0.1932 0.3519 0.341 Uiso 1 1 calc R . .
C5S C -0.1356(15) 0.3099(14) 0.3532(9) 0.193(6) Uiso 1 1 d D . .
H5S1 H -0.0663 0.3833 0.3436 0.29 Uiso 1 1 calc R . .
H5S2 H -0.132 0.3244 0.4084 0.29 Uiso 1 1 calc R . .
H5S3 H -0.2183 0.3021 0.328 0.29 Uiso 1 1 calc R . .

loop_
_atom_site_aniso_label
_atom_site_aniso_U_11
_atom_site_aniso_U_22
_atom_site_aniso_U_33
_atom_site_aniso_U_23
_atom_site_aniso_U_13
_atom_site_aniso_U_12
Pb 0.02470(11) 0.02824(11) 0.03008(12) 0.00859(8) 0.00366(7) 0.01054(8)
O1 0.037(2) 0.042(2) 0.052(2) 0.0180(19) -0.0081(19) 0.0033(19)
O2 0.049(2) 0.031(2) 0.049(2) 0.0132(18) 0.0022(19) 0.0007(19)
N1 0.028(2) 0.030(2) 0.033(2) 0.0109(19) 0.0030(18) 0.011(2)
N2 0.030(2) 0.037(2) 0.027(2) 0.0108(18) 0.0050(18) 0.016(2)
N3 0.034(2) 0.022(2) 0.034(2) 0.0103(18) 0.0033(19) 0.0042(19)
C1 0.029(3) 0.031(3) 0.036(3) 0.011(2) -0.001(2) 0.004(2)
C2 0.022(3) 0.040(3) 0.043(3) 0.012(3) 0.001(2) 0.008(2)
C3 0.032(3) 0.038(3) 0.039(3) 0.016(2) 0.009(2) 0.015(3)
C4 0.027(3) 0.059(4) 0.045(4) -0.001(3) -0.002(3) 0.000(3)
C5 0.030(3) 0.067(4) 0.054(4) 0.015(3) 0.013(3) 0.019(3)
C6 0.032(3) 0.028(3) 0.032(3) 0.000(2) -0.003(2) 0.009(2)
C7 0.054(4) 0.030(3) 0.038(3) 0.003(2) -0.002(3) 0.018(3)
C8 0.079(5) 0.037(3) 0.056(4) 0.000(3) -0.007(4) 0.034(4)
C9 0.084(5) 0.046(4) 0.040(4) -0.008(3) -0.004(3) 0.037(4)
C10 0.053(4) 0.042(3) 0.038(3) 0.002(3) 0.001(3) 0.020(3)
C11 0.032(3) 0.028(3) 0.036(3) 0.001(2) 0.000(2) 0.009(2)
C12 0.096(6) 0.036(4) 0.049(4) 0.018(3) 0.008(4) 0.028(4)
C13 0.132(8) 0.093(6) 0.059(5) 0.029(4) -0.003(5) 0.058(6)
C14 0.109(8) 0.101(7) 0.083(6) 0.040(5) 0.024(6) 0.015(6)
C15 0.052(3) 0.038(3) 0.038(3) 0.012(2) 0.017(3) 0.022(3)
C16 0.070(5) 0.071(5) 0.054(4) 0.026(3) 0.010(3) 0.041(4)
C17 0.062(4) 0.046(4) 0.072(5) 0.021(3) 0.029(4) 0.016(3)
C18 0.028(3) 0.046(3) 0.029(3) 0.012(2) 0.012(2) 0.019(3)
C19 0.033(3) 0.048(3) 0.037(3) 0.016(3) 0.007(2) 0.018(3)
C20 0.043(3) 0.068(4) 0.033(3) 0.019(3) 0.007(3) 0.027(3)
C21 0.052(4) 0.069(5) 0.033(3) 0.011(3) 0.005(3) 0.027(4)
C22 0.051(4) 0.055(4) 0.037(3) 0.008(3) 0.015(3) 0.029(3)
C23 0.041(3) 0.048(3) 0.031(3) 0.012(2) 0.012(2) 0.025(3)
C24 0.053(4) 0.055(4) 0.042(3) 0.023(3) 0.006(3) 0.022(3)
C25 0.078(5) 0.087(5) 0.065(4) 0.017(4) 0.011(4) 0.054(5)
C26 0.087(6) 0.067(5) 0.166(9) 0.059(6) 0.069(6) 0.030(5)
C27 0.074(4) 0.041(3) 0.038(3) 0.006(3) 0.006(3) 0.032(4)
C28 0.077(5) 0.063(5) 0.075(5) 0.033(4) 0.030(4) 0.036(4)
C29 0.069(5) 0.071(5) 0.090(5) 0.027(4) 0.003(4) 0.041(4)
C30 0.045(3) 0.023(3) 0.029(3) 0.003(2) 0.003(2) 0.013(2)
C31 0.049(3) 0.031(3) 0.039(3) 0.010(2) 0.004(3) 0.013(3)
C32 0.088(5) 0.037(3) 0.035(3) 0.011(3) 0.006(3) 0.026(4)
C33 0.074(5) 0.047(4) 0.044(4) 0.003(3) -0.014(3) 0.033(4)
C34 0.051(4) 0.054(4) 0.054(4) 0.009(3) 0.003(3) 0.029(3)
C35 0.046(3) 0.033(3) 0.043(3) 0.006(2) 0.002(3) 0.017(3)
C36 0.039(3) 0.028(3) 0.038(3) 0.007(2) 0.012(3) 0.006(3)
C37 0.054(4) 0.033(3) 0.068(5) 0.013(3) 0.002(3) -0.010(3)
C38 0.089(7) 0.115(8) 0.116(8) 0.019(7) 0.052(6) -0.029(6)
C39 0.080(6) 0.093(7) 0.146(9) -0.068(7) 0.031(6) -0.028(6)

loop_
_atom_type_symbol
_atom_type_description
_atom_type_scat_dispersion_real
_atom_type_scat_dispersion_imag
_atom_type_scat_source
C C 0.0033 0.0016 'International Tables Vol C Tables 4.2.6.8 and 6.1.1.4'
H H 0 0 'International Tables Vol C Tables 4.2.6.8 and 6.1.1.4'
N N 0.0061 0.0033 'International Tables Vol C Tables 4.2.6.8 and 6.1.1.4'
O O 0.0106 0.006 'International Tables Vol C Tables 4.2.6.8 and 6.1.1.4'
Pb Pb -3.3944 10.1111 'International Tables Vol C Tables 4.2.6.8 and 6.1.1.4'

loop_
_geom_angle_atom_site_label_1
_geom_angle_atom_site_label_2
_geom_angle_atom_site_label_3
_geom_angle
_geom_angle_site_symmetry_1
_geom_angle_site_symmetry_3
_geom_angle_publ_flag
N2 Pb N1 82.47(14) . . ?
N2 Pb N3 95.94(14) . . ?
N1 Pb N3 96.84(14) . . ?
C36 O2 C37 116.9(4) . . ?
C1 N1 C6 119.7(4) . . ?
C1 N1 Pb 126.9(3) . . ?
C6 N1 Pb 112.6(3) . . ?
C3 N2 C18 118.6(4) . . ?
C3 N2 Pb 127.2(3) . . ?
C18 N2 Pb 113.8(3) . . ?
C36 N3 C30 124.0(4) . . ?
C36 N3 Pb 103.2(3) . . ?
C30 N3 Pb 132.5(3) . . ?
N1 C1 C2 125.8(5) . . ?
N1 C1 C4 118.9(5) . . ?
C2 C1 C4 115.2(5) . . ?
C1 C2 C3 130.8(5) . . ?
C1 C2 H2 114.6 . . ?
C3 C2 H2 114.6 . . ?
N2 C3 C2 125.4(5) . . ?
N2 C3 C5 119.3(5) . . ?
C2 C3 C5 115.2(5) . . ?
C1 C4 H4A 109.5 . . ?
C1 C4 H4B 109.5 . . ?
H4A C4 H4B 109.5 . . ?
C1 C4 H4C 109.5 . . ?
H4A C4 H4C 109.5 . . ?
H4B C4 H4C 109.5 . . ?
C3 C5 H5A 109.5 . . ?
C3 C5 H5B 109.5 . . ?
H5A C5 H5B 109.5 . . ?
C3 C5 H5C 109.5 . . ?
H5A C5 H5C 109.5 . . ?
H5B C5 H5C 109.5 . . ?
C11 C6 C7 120.6(5) . . ?
C11 C6 N1 122.2(4) . . ?
C7 C6 N1 117.2(5) . . ?
C8 C7 C6 118.3(5) . . ?
C8 C7 C12 118.6(5) . . ?
C6 C7 C12 123.1(5) . . ?
C9 C8 C7 121.4(6) . . ?
C9 C8 H8 119.3 . . ?
C7 C8 H8 119.3 . . ?
C8 C9 C10 120.2(5) . . ?
C8 C9 H9 119.9 . . ?
C10 C9 H9 119.9 . . ?
C9 C10 C11 120.9(6) . . ?
C9 C10 H10 119.5 . . ?
C11 C10 H10 119.5 . . ?
C10 C11 C6 118.6(5) . . ?
C10 C11 C15 118.8(5) . . ?
C6 C11 C15 122.7(4) . . ?
C14 C12 C13 110.2(6) . . ?
C14 C12 C7 111.3(6) . . ?
C13 C12 C7 111.2(6) . . ?
C14 C12 H12 108 . . ?
C13 C12 H12 108 . . ?
C7 C12 H12 108 . . ?
C12 C13 H13A 109.5 . . ?
C12 C13 H13B 109.5 . . ?
H13A C13 H13B 109.5 . . ?
C12 C13 H13C 109.5 . . ?
H13A C13 H13C 109.5 . . ?
H13B C13 H13C 109.5 . . ?
C12 C14 H14A 109.5 . . ?
C12 C14 H14B 109.5 . . ?
H14A C14 H14B 109.5 . . ?
C12 C14 H14C 109.5 . . ?
H14A C14 H14C 109.5 . . ?
H14B C14 H14C 109.5 . . ?
C11 C15 C17 111.1(5) . . ?
C11 C15 C16 111.9(5) . . ?
C17 C15 C16 109.3(5) . . ?
C11 C15 H15 108.1 . . ?
C17 C15 H15 108.1 . . ?
C16 C15 H15 108.1 . . ?
C15 C16 H16A 109.5 . . ?
C15 C16 H16B 109.5 . . ?
H16A C16 H16B 109.5 . . ?
C15 C16 H16C 109.5 . . ?
H16A C16 H16C 109.5 . . ?
H16B C16 H16C 109.5 . . ?
C15 C17 H17A 109.5 . . ?
C15 C17 H17B 109.5 . . ?
H17A C17 H17B 109.5 . . ?
C15 C17 H17C 109.5 . . ?
H17A C17 H17C 109.5 . . ?
H17B C17 H17C 109.5 . . ?
C23 C18 C19 120.6(5) . . ?
C23 C18 N2 120.7(4) . . ?
C19 C18 N2 118.6(5) . . ?
C20 C19 C18 118.6(5) . . ?
C20 C19 C24 118.7(5) . . ?
C18 C19 C24 122.7(5) . . ?
C21 C20 C19 120.4(5) . . ?
C21 C20 H20 119.8 . . ?
C19 C20 H20 119.8 . . ?
C22 C21 C20 120.5(5) . . ?
C22 C21 H21 119.8 . . ?
C20 C21 H21 119.8 . . ?
C21 C22 C23 121.5(6) . . ?
C21 C22 H22 119.3 . . ?
C23 C22 H22 119.3 . . ?
C22 C23 C18 118.4(5) . . ?
C22 C23 C27 119.6(5) . . ?
C18 C23 C27 122.0(5) . . ?
C25 C24 C26 110.0(6) . . ?
C25 C24 C19 111.1(5) . . ?
C26 C24 C19 111.3(5) . . ?
C25 C24 H24 108.1 . . ?
C26 C24 H24 108.1 . . ?
C19 C24 H24 108.1 . . ?
C24 C25 H25A 109.5 . . ?
C24 C25 H25B 109.5 . . ?
H25A C25 H25B 109.5 . . ?
C24 C25 H25C 109.5 . . ?
H25A C25 H25C 109.5 . . ?
H25B C25 H25C 109.5 . . ?
C24 C26 H26A 109.5 . . ?
C24 C26 H26B 109.5 . . ?
H26A C26 H26B 109.5 . . ?
C24 C26 H26C 109.5 . . ?
H26A C26 H26C 109.5 . . ?
H26B C26 H26C 109.5 . . ?
C28 C27 C23 111.2(5) . . ?
C28 C27 C29 110.1(5) . . ?
C23 C27 C29 111.2(5) . . ?
C28 C27 H27 108.1 . . ?
C23 C27 H27 108.1 . . ?
C29 C27 H27 108.1 . . ?
C27 C28 H28A 109.5 . . ?
C27 C28 H28B 109.5 . . ?
H28A C28 H28B 109.5 . . ?
C27 C28 H28C 109.5 . . ?
H28A C28 H28C 109.5 . . ?
H28B C28 H28C 109.5 . . ?
C27 C29 H29A 109.5 . . ?
C27 C29 H29B 109.5 . . ?
H29A C29 H29B 109.5 . . ?
C27 C29 H29C 109.5 . . ?
H29A C29 H29C 109.5 . . ?
H29B C29 H29C 109.5 . . ?
C35 C30 C31 118.4(5) . . ?
C35 C30 N3 118.4(5) . . ?
C31 C30 N3 123.0(5) . . ?
C30 C31 C32 119.8(6) . . ?
C30 C31 H31 120.1 . . ?
C32 C31 H31 120.1 . . ?
C33 C32 C31 120.5(6) . . ?
C33 C32 H32 119.7 . . ?
C31 C32 H32 119.7 . . ?
C32 C33 C34 119.8(6) . . ?
C32 C33 H33 120.1 . . ?
C34 C33 H33 120.1 . . ?
C35 C34 C33 120.3(6) . . ?
C35 C34 H34 119.9 . . ?
C33 C34 H34 119.9 . . ?
C34 C35 C30 121.1(6) . . ?
C34 C35 H35 119.4 . . ?
C30 C35 H35 119.4 . . ?
O1 C36 N3 121.8(5) . . ?
O1 C36 O2 121.7(5) . . ?
N3 C36 O2 116.4(5) . . ?
C39 C37 O2 107.8(6) . . ?
C39 C37 C38 113.0(8) . . ?
O2 C37 C38 106.3(6) . . ?
C39 C37 H37 109.8 . . ?
O2 C37 H37 109.8 . . ?
C38 C37 H37 109.8 . . ?
C37 C38 H38A 109.5 . . ?
C37 C38 H38B 109.5 . . ?
H38A C38 H38B 109.5 . . ?
C37 C38 H38C 109.5 . . ?
H38A C38 H38C 109.5 . . ?
H38B C38 H38C 109.5 . . ?
C37 C39 H39A 109.5 . . ?
C37 C39 H39B 109.5 . . ?
H39A C39 H39B 109.5 . . ?
C37 C39 H39C 109.5 . . ?
H39A C39 H39C 109.5 . . ?
H39B C39 H39C 109.5 . . ?
C2S C1S H1S1 109.5 . . ?
C2S C1S H1S2 109.5 . . ?
H1S1 C1S H1S2 109.5 . . ?
C2S C1S H1S3 109.5 . . ?
H1S1 C1S H1S3 109.5 . . ?
H1S2 C1S H1S3 109.5 . . ?
C3S C2S C1S 106.9(14) . . ?
C3S C2S H2S1 110.3 . . ?
C1S C2S H2S1 110.3 . . ?
C3S C2S H2S2 110.3 . . ?
C1S C2S H2S2 110.3 . . ?
H2S1 C2S H2S2 108.6 . . ?
C2S C3S C4S 113.7(18) . . ?
C2S C3S H3S1 108.8 . . ?
C4S C3S H3S1 108.8 . . ?
C2S C3S H3S2 108.8 . . ?
C4S C3S H3S2 108.8 . . ?
H3S1 C3S H3S2 107.7 . . ?
C3S C4S C5S 106.1(15) . . ?
C3S C4S H4S1 110.5 . . ?
C5S C4S H4S1 110.5 . . ?
C3S C4S H4S2 110.5 . . ?
C5S C4S H4S2 110.5 . . ?
H4S1 C4S H4S2 108.7 . . ?
C4S C5S H5S1 109.5 . . ?
C4S C5S H5S2 109.5 . . ?
H5S1 C5S H5S2 109.5 . . ?
C4S C5S H5S3 109.5 . . ?
H5S1 C5S H5S3 109.5 . . ?
H5S2 C5S H5S3 109.5 . . ?

loop_
_geom_bond_atom_site_label_1
_geom_bond_atom_site_label_2
_geom_bond_distance
_geom_bond_site_symmetry_2
_geom_bond_publ_flag
Pb N2 2.321(4) . ?
Pb N1 2.335(4) . ?
Pb N3 2.340(4) . ?
O1 C36 1.236(6) . ?
O2 C36 1.348(6) . ?
O2 C37 1.466(7) . ?
N1 C1 1.319(6) . ?
N1 C6 1.451(6) . ?
N2 C3 1.331(6) . ?
N2 C18 1.445(6) . ?
N3 C36 1.340(6) . ?
N3 C30 1.420(6) . ?
C1 C2 1.399(7) . ?
C1 C4 1.535(7) . ?
C2 C3 1.403(7) . ?
C2 H2 0.95 . ?
C3 C5 1.534(7) . ?
C4 H4A 0.98 . ?
C4 H4B 0.98 . ?
C4 H4C 0.98 . ?
C5 H5A 0.98 . ?
C5 H5B 0.98 . ?
C5 H5C 0.98 . ?
C6 C11 1.396(7) . ?
C6 C7 1.407(7) . ?
C7 C8 1.390(8) . ?
C7 C12 1.530(8) . ?
C8 C9 1.366(9) . ?
C8 H8 0.95 . ?
C9 C10 1.371(8) . ?
C9 H9 0.95 . ?
C10 C11 1.395(7) . ?
C10 H10 0.95 . ?
C11 C15 1.517(7) . ?
C12 C14 1.500(11) . ?
C12 C13 1.520(10) . ?
C12 H12 1 . ?
C13 H13A 0.98 . ?
C13 H13B 0.98 . ?
C13 H13C 0.98 . ?
C14 H14A 0.98 . ?
C14 H14B 0.98 . ?
C14 H14C 0.98 . ?
C15 C17 1.520(8) . ?
C15 C16 1.543(8) . ?
C15 H15 1 . ?
C16 H16A 0.98 . ?
C16 H16B 0.98 . ?
C16 H16C 0.98 . ?
C17 H17A 0.98 . ?
C17 H17B 0.98 . ?
C17 H17C 0.98 . ?
C18 C23 1.399(7) . ?
C18 C19 1.410(7) . ?
C19 C20 1.395(7) . ?
C19 C24 1.541(8) . ?
C20 C21 1.373(8) . ?
C20 H20 0.95 . ?
C21 C22 1.370(8) . ?
C21 H21 0.95 . ?
C22 C23 1.384(7) . ?
C22 H22 0.95 . ?
C23 C27 1.526(7) . ?
C24 C25 1.512(8) . ?
C24 C26 1.527(10) . ?
C24 H24 1 . ?
C25 H25A 0.98 . ?
C25 H25B 0.98 . ?
C25 H25C 0.98 . ?
C26 H26A 0.98 . ?
C26 H26B 0.98 . ?
C26 H26C 0.98 . ?
C27 C28 1.510(9) . ?
C27 C29 1.547(9) . ?
C27 H27 1 . ?
C28 H28A 0.98 . ?
C28 H28B 0.98 . ?
C28 H28C 0.98 . ?
C29 H29A 0.98 . ?
C29 H29B 0.98 . ?
C29 H29C 0.98 . ?
C30 C35 1.392(8) . ?
C30 C31 1.393(8) . ?
C31 C32 1.404(8) . ?
C31 H31 0.95 . ?
C32 C33 1.369(10) . ?
C32 H32 0.95 . ?
C33 C34 1.378(9) . ?
C33 H33 0.95 . ?
C34 C35 1.378(8) . ?
C34 H34 0.95 . ?
C35 H35 0.95 . ?
C37 C39 1.461(10) . ?
C37 C38 1.468(11) . ?
C37 H37 1 . ?
C38 H38A 0.98 . ?
C38 H38B 0.98 . ?
C38 H38C 0.98 . ?
C39 H39A 0.98 . ?
C39 H39B 0.98 . ?
C39 H39C 0.98 . ?
C1S C2S 1.528(14) . ?
C1S H1S1 0.98 . ?
C1S H1S2 0.98 . ?
C1S H1S3 0.98 . ?
C2S C3S 1.375(15) . ?
C2S H2S1 0.99 . ?
C2S H2S2 0.99 . ?
C3S C4S 1.416(17) . ?
C3S H3S1 0.99 . ?
C3S H3S2 0.99 . ?
C4S C5S 1.456(15) . ?
C4S H4S1 0.99 . ?
C4S H4S2 0.99 . ?
C5S H5S1 0.98 . ?
C5S H5S2 0.98 . ?
C5S H5S3 0.98 . ?
